data_4101965
loop_
_publ_author_name
'Elodie Salager'
'Graeme M. Day'
'Robin S. Stein'
'Chris J. Pickard'
'B\'en\'edicte Elena'
'Lyndon Emsley'

_publ_section_title
;
 Powder Crystallography by Combined Crystal Structure Prediction and
 High-Resolution 1H Solid-State NMR Spectroscopy
;
_journal_name_full 'Journal of the American Chemical Society'
_journal_page_first 2564
_journal_page_last 2566
_journal_paper_doi 10.1021/ja909449k
_journal_volume 132
_journal_year 2010
_chemical_formula_sum 'C10 H14 O'
_space_group_IT_number 14
_symmetry_space_group_name_Hall '-P 2yab'
_symmetry_space_group_name_H-M 'P 1 21/a 1'
_cell_angle_alpha 90.000000
_cell_angle_beta 109.939401
_cell_angle_gamma 90.000000
_cell_formula_units_Z 4
_cell_length_a 17.195700
_cell_length_b 4.640300
_cell_length_c 12.030000
_cell_volume 902.369
_cod_data_source_file ja909449k_si_002_15.cif
_cod_data_source_block spacegroup_14_frame_7
_cod_depositor_comments
;
 Removing duplicate loop entries from the _atom_type loop.

 Antanas Vaitkus,
 2018-07-07
;
_cod_database_code 4101965

loop_
_symmetry_equiv_pos_site_id
_symmetry_equiv_pos_as_xyz
1 x,y,z
2 1/2-x,1/2+y,-z
3 -x,-y,-z
4 1/2+x,1/2-y,z

loop_
_atom_site_label
_atom_site_type_symbol
_atom_site_fract_x
_atom_site_fract_y
_atom_site_fract_z
C1 C 0.362576 0.147422 0.731540
C2 C 0.278704 0.111356 0.663610
C3 C 0.390746 0.003053 0.839370
C4 C 0.226665 -0.058947 0.702658
C5 C 0.339081 -0.168860 0.879002
C6 C 0.256015 -0.202194 0.811098
C7 C 0.417714 0.324974 0.684070
C8 C 0.437662 0.155124 0.588149
C9 C 0.499695 0.412962 0.779890
C10 C 0.199473 -0.385154 0.852336
O1 O 0.241787 0.231158 0.553023
H1 H 0.266046 0.417406 0.550998
H2 H 0.454915 0.025298 0.894918
H3 H 0.162038 -0.080357 0.647524
H4 H 0.363879 -0.276597 0.963738
H5 H 0.385048 0.522687 0.645483
H6 H 0.381914 0.089769 0.516600
H7 H 0.475026 0.287122 0.550264
H8 H 0.473051 -0.038694 0.625611
H9 H 0.490359 0.528290 0.853454
H10 H 0.535513 0.551792 0.742050
H11 H 0.537581 0.223058 0.815540
H12 H 0.232707 -0.552713 0.913746
H13 H 0.165142 -0.256778 0.896254
H14 H 0.154013 -0.490985 0.776658

loop_
_atom_type_symbol
_atom_type_radius_bond
C 0.680000
O 0.680000
H 0.230000
